data_7133817
loop_
_publ_author_name
'Fu, Hong-Ru'
'Zhang, Ruo-Yu'
'Li, Ting'
'Wei, Chen-Ying'
'Liu, Shuang'
'Xu, Jia-Yi'
'Zhu, Xueli'
'Wei, Jiaojiao'
'Ding, Qing-Rong'
'Ma, Lu-Fang'

_publ_section_title
;
 Color-tunable and white circularly polarized luminescence through
 confining guests into chiral MOFs.
;
_journal_issue 74
_journal_name_full 'Chemical communications (Cambridge, England)'
_journal_page_first 10212
_journal_page_last 10215
_journal_paper_doi 10.1039/d4cc03164d
_journal_volume 60
_journal_year 2024
_chemical_absolute_configuration ad
_chemical_formula_moiety 'C13 H13 N3 O2 Zn1, 0.5[H2O], 0.5[C2H6O], 0.5[C4H9NO]'
_chemical_formula_sum 'C16 H21.5 N3.5 O3.5 Zn'
_chemical_formula_weight 384.24
_space_group_crystal_system tetragonal
_space_group_IT_number 92
_space_group_name_Hall 'P 4abw 2nw'
_space_group_name_H-M_alt 'P 41 21 2'
_atom_sites_solution_hydrogens geom
_audit_creation_date 2024-07-18
_audit_creation_method
;
Olex2 1.2
(compiled 2018.05.29 svn.r3508 for OlexSys, GUI svn.r5506)
;
_audit_update_record
;
2024-07-29 deposited with the CCDC.	2024-08-08 downloaded from the CCDC.
;
_cell_angle_alpha 90
_cell_angle_beta 90
_cell_angle_gamma 90
_cell_formula_units_Z 8
_cell_length_a 18.1052(4)
_cell_length_b 18.1052(4)
_cell_length_c 13.2724(3)
_cell_measurement_reflns_used 4244
_cell_measurement_temperature 293(2)
_cell_measurement_theta_max 27.0830
_cell_measurement_theta_min 3.7960
_cell_volume 4350.67(17)
_computing_cell_refinement 'CrysAlisPro 1.171.42.92a (Rigaku OD, 2023)'
_computing_data_collection 'CrysAlisPro 1.171.42.92a (Rigaku OD, 2023)'
_computing_data_reduction 'CrysAlisPro 1.171.42.92a (Rigaku OD, 2023)'
_computing_molecular_graphics 'Olex2 (Dolomanov et al., 2009)'
_computing_publication_material 'Olex2 (Dolomanov et al., 2009)'
_computing_structure_refinement 'ShelXL (Sheldrick, 2015)'
_computing_structure_solution 'SHELXT 2014/5 (Sheldrick, 2014)'
_diffrn_ambient_temperature 293(2)
_diffrn_detector 'CCD plate'
_diffrn_detector_area_resol_mean 16.1169
_diffrn_detector_type EosS2
_diffrn_measured_fraction_theta_full 0.996
_diffrn_measured_fraction_theta_max 0.884
_diffrn_measurement_details
;
List of Runs (angles in degrees, time in seconds):

  # Type    Start    End  Width  t~exp~   \w     \q     \k     \f   Frames
#--------------------------------------------------------------------------
  1  \w    -10.00  21.00   1.00   36.60    --   16.78  77.00 150.00   31
  2  \w     -2.00  73.00   1.00   36.60    --   16.78  38.00 -60.00   75
;
_diffrn_measurement_device 'four-circle diffractometer'
_diffrn_measurement_device_type 'SuperNova, Single source at offset/far, EosS2'
_diffrn_measurement_method '\w scans'
_diffrn_orient_matrix_type 'CrysAlisPro convention (1999,Acta A55,543-557)'
_diffrn_orient_matrix_UB_11 0.0254641000
_diffrn_orient_matrix_UB_12 -0.0289151000
_diffrn_orient_matrix_UB_13 -0.0098617000
_diffrn_orient_matrix_UB_21 0.0295259000
_diffrn_orient_matrix_UB_22 0.0256986000
_diffrn_orient_matrix_UB_23 0.0013781000
_diffrn_orient_matrix_UB_31 0.0039932000
_diffrn_orient_matrix_UB_32 -0.0061252000
_diffrn_orient_matrix_UB_33 0.0524955000
_diffrn_radiation_monochromator mirror
_diffrn_radiation_probe x-ray
_diffrn_radiation_type MoK\a
_diffrn_radiation_wavelength 0.71073
_diffrn_reflns_av_R_equivalents 0.0272
_diffrn_reflns_av_unetI/netI 0.0517
_diffrn_reflns_Laue_measured_fraction_full 0.996
_diffrn_reflns_Laue_measured_fraction_max 0.884
_diffrn_reflns_limit_h_max 24
_diffrn_reflns_limit_h_min -21
_diffrn_reflns_limit_k_max 19
_diffrn_reflns_limit_k_min -24
_diffrn_reflns_limit_l_max 9
_diffrn_reflns_limit_l_min -18
_diffrn_reflns_number 10487
_diffrn_reflns_point_group_measured_fraction_full 0.997
_diffrn_reflns_point_group_measured_fraction_max 0.881
_diffrn_reflns_theta_full 25.242
_diffrn_reflns_theta_max 29.223
_diffrn_reflns_theta_min 3.458
_diffrn_source 'micro-focus sealed X-ray tube'
_diffrn_source_type 'SuperNova (Mo) X-ray Source'
_exptl_absorpt_coefficient_mu 1.147
_exptl_absorpt_correction_T_max 0.912
_exptl_absorpt_correction_T_min 0.871
_exptl_absorpt_correction_type multi-scan
_exptl_absorpt_process_details
;
CrysAlisPro 1.171.42.92a (Rigaku Oxford Diffraction, 2023)
Empirical absorption correction using spherical harmonics,
implemented in SCALE3 ABSPACK scaling algorithm.
;
_exptl_crystal_density_diffrn 1.173
_exptl_crystal_description block
_exptl_crystal_F_000 1264
_exptl_crystal_size_max 0.13
_exptl_crystal_size_mid 0.1
_exptl_crystal_size_min 0.08
_refine_diff_density_max 0.254
_refine_diff_density_min -0.224
_refine_diff_density_rms 0.044
_refine_ls_abs_structure_details
;
 Refined as an inversion twin.
;
_refine_ls_abs_structure_Flack 0.178(17)
_refine_ls_extinction_method none
_refine_ls_goodness_of_fit_ref 0.976
_refine_ls_hydrogen_treatment constr
_refine_ls_matrix_type full
_refine_ls_number_parameters 239
_refine_ls_number_reflns 5016
_refine_ls_number_restraints 98
_refine_ls_restrained_S_all 0.991
_refine_ls_R_factor_all 0.0475
_refine_ls_R_factor_gt 0.0379
_refine_ls_shift/su_max 0.001
_refine_ls_shift/su_mean 0.000
_refine_ls_structure_factor_coef Fsqd
_refine_ls_weighting_details 'w=1/[\s^2^(Fo^2^)+(0.0470P)^2^] where P=(Fo^2^+2Fc^2^)/3'
_refine_ls_weighting_scheme calc
_refine_ls_wR_factor_gt 0.0846
_refine_ls_wR_factor_ref 0.0880
_reflns_Friedel_coverage 0.749
_reflns_Friedel_fraction_full 0.999
_reflns_Friedel_fraction_max 0.877
_reflns_number_gt 4162
_reflns_number_total 5903
_reflns_threshold_expression 'I > 2\s(I)'
_cod_data_source_file d4cc03164d2.cif
_cod_data_source_block dcf_20
_cod_original_cell_volume 4350.7(2)
_cod_original_formula_sum 'C16 H21.50 N3.50 O3.50 Zn'
_cod_database_code 7133817
_shelx_shelxl_version_number 2014/7
_shelx_space_group_comment
;
The symmetry employed for this shelxl refinement is uniquely defined
by the following loop, which should always be used as a source of
symmetry information in preference to the above space-group names.
They are only intended as comments.
;
_shelx_estimated_absorpt_t_max 0.914
_shelx_estimated_absorpt_t_min 0.865
_reflns_odcompleteness_completeness 99.46
_reflns_odcompleteness_iscentric 1
_reflns_odcompleteness_theta 26.32
_olex2_refinement_description
;
1. Twinned data refinement
 Scales: 0.822(17)
 0.178(17)
2. Fixed Uiso
 At 1.2 times of:
  All C(H) groups, All C(H,H) groups
 At 1.5 times of:
  All C(H,H,H) groups
3. Restrained distances
 O1-C9 = O2-C9
 1.25 with sigma of 0.01
 C17-C16 = C18-C16
 1.5 with sigma of 0.01
 C12-C10 \\sim C16-C10 \\sim C16-C14 \\sim C14-C13 \\sim C13-C12
 with sigma of 0.02
4. Uiso/Uaniso restraints and constraints
O1 \\sim O2 \\sim O3 \\sim O4 \\sim C9 \\sim C10 \\sim C11 \\sim C12 \\sim C13
\\sim C14 \\sim C15 \\sim C16 \\sim C17 \\sim C18: within 2A with sigma of 0.01
and sigma for terminal atoms of 0.02
5. Others
 Fixed Sof: O1(0.5) O2(0.5) O3(0.5) O4(0.5) C9(0.5) C10(0.5) C11(0.5)
 H11A(0.5) H11B(0.5) H11C(0.5) C12(0.5) H12A(0.5) H12B(0.5) C13(0.5) H13A(0.5)
 H13B(0.5) C14(0.5) H14(0.5) C15(0.5) C16(0.5) C17(0.5) H17A(0.5) H17B(0.5)
 H17C(0.5) C18(0.5) H18A(0.5) H18B(0.5) H18C(0.5)
6.a Ternary CH refined with riding coordinates:
 C14(H14)
6.b Secondary CH2 refined with riding coordinates:
 C12(H12A,H12B), C13(H13A,H13B)
6.c Aromatic/amide H refined with riding coordinates:
 C1(H1), C3(H3), C4(H4), C5(H5), C7(H7), C8(H8)
6.d Idealised Me refined as rotating group:
 C11(H11A,H11B,H11C), C17(H17A,H17B,H17C), C18(H18A,H18B,H18C)
;
_smtbx_masks_special_details
;
A solvent mask was calculated and 307 electrons were 
found in a volume of 2103\%A^3^ in 1 void per unit cell. 
This is consistent with the presence of 
0.5[H2O], 0.5[C2H6O] and 0.5[C4H9NO]  per formula unit 
which account for 336 electrons 
per unit cell.
;
_smtbx_masks_void_probe_radius 1.2
_smtbx_masks_void_truncation_radius 1.2
_olex2_submission_special_instructions 'No special instructions were received'
_oxdiff_exptl_absorpt_empirical_details
;
Empirical correction (ABSPACK) includes:
- Absorption correction using spherical harmonics
- Frame scaling
;
_oxdiff_exptl_absorpt_empirical_full_max 1.296
_oxdiff_exptl_absorpt_empirical_full_min 0.855

loop_
_space_group_symop_operation_xyz
'x, y, z'
'-x, -y, z+1/2'
'-y+1/2, x+1/2, z+1/4'
'y+1/2, -x+1/2, z+3/4'
'-x+1/2, y+1/2, -z+1/4'
'x+1/2, -y+1/2, -z+3/4'
'y, x, -z'
'-y, -x, -z+1/2'

loop_
_atom_site_label
_atom_site_type_symbol
_atom_site_fract_x
_atom_site_fract_y
_atom_site_fract_z
_atom_site_U_iso_or_equiv
_atom_site_adp_type
_atom_site_occupancy
_atom_site_site_symmetry_order
_atom_site_calc_flag
_atom_site_refinement_flags_posn
_atom_site_refinement_flags_adp
_atom_site_refinement_flags_occupancy
_atom_site_disorder_assembly
_atom_site_disorder_group
Zn1 Zn 0.37945(2) 0.35795(2) 0.63401(3) 0.03137(13) Uani 1 1 d . . . . .
O1 O 0.3424(7) 0.4090(5) 0.7886(6) 0.093(3) Uani 0.5 1 d D U P A -1
O2 O 0.4518(7) 0.3722(6) 0.7556(7) 0.098(3) Uani 0.5 1 d D U P A -1
O3 O 0.3326(5) 0.4849(5) 1.2109(6) 0.078(3) Uani 0.5 1 d . U P A -1
O4 O 0.4040(5) 0.3873(4) 1.2345(5) 0.0405(16) Uani 0.5 1 d . U P A -1
N1 N 0.45642(17) 0.32894(18) 0.5336(2) 0.0356(7) Uani 1 1 d . . . . .
N2 N 0.44133(16) 0.32560(16) 0.4333(2) 0.0297(7) Uani 1 1 d . . . . .
N3 N 0.76314(17) 0.17846(19) 0.4001(2) 0.0457(8) Uani 1 1 d . . . . .
C1 C 0.4987(2) 0.2959(2) 0.3850(3) 0.0433(10) Uani 1 1 d . . . . .
H1 H 0.5016 0.2871 0.3161 0.052 Uiso 1 1 calc R . . . .
C2 C 0.5539(2) 0.2802(2) 0.4559(3) 0.0394(9) Uani 1 1 d . . . . .
C3 C 0.5240(2) 0.3013(2) 0.5482(3) 0.0413(10) Uani 1 1 d . . . . .
H3 H 0.5473 0.2969 0.6103 0.050 Uiso 1 1 calc R . . . .
C4 C 0.7103(2) 0.1751(3) 0.3369(3) 0.0629(14) Uani 1 1 d . . . . .
H4 H 0.7185 0.1489 0.2777 0.075 Uiso 1 1 calc R . . . .
C5 C 0.6405(2) 0.2080(3) 0.3499(3) 0.0617(13) Uani 1 1 d . . . . .
H5 H 0.6048 0.2043 0.2998 0.074 Uiso 1 1 calc R . . . .
C6 C 0.6257(2) 0.2462(2) 0.4384(3) 0.0467(10) Uani 1 1 d . . . . .
C7 C 0.6832(3) 0.2518(3) 0.5055(3) 0.0777(18) Uani 1 1 d . . . . .
H7 H 0.6773 0.2792 0.5643 0.093 Uiso 1 1 calc R . . . .
C8 C 0.7492(3) 0.2173(3) 0.4863(4) 0.0718(16) Uani 1 1 d . . . . .
H8 H 0.7864 0.2205 0.5345 0.086 Uiso 1 1 calc R . . . .
C9 C 0.4080(8) 0.4012(10) 0.8140(13) 0.089(4) Uani 0.5 1 d D U P A -1
C10 C 0.4456(13) 0.4277(15) 0.9155(19) 0.088(4) Uani 0.5 1 d D U P A -1
C11 C 0.4784(9) 0.5062(7) 0.8895(7) 0.109(5) Uani 0.5 1 d . U P A -1
H11A H 0.5292 0.5012 0.8698 0.163 Uiso 0.5 1 calc GR . P A -1
H11B H 0.4753 0.5375 0.9477 0.163 Uiso 0.5 1 calc GR . P A -1
H11C H 0.4508 0.5278 0.8352 0.163 Uiso 0.5 1 calc GR . P A -1
C12 C 0.5077(9) 0.3934(9) 0.9717(8) 0.109(4) Uani 0.5 1 d D U P A -1
H12A H 0.5544 0.4074 0.9414 0.131 Uiso 0.5 1 calc R . P A -1
H12B H 0.5035 0.3401 0.9694 0.131 Uiso 0.5 1 calc R . P A -1
C13 C 0.5047(8) 0.4201(9) 1.0809(8) 0.098(4) Uani 0.5 1 d D U P A -1
H13A H 0.5100 0.3792 1.1276 0.118 Uiso 0.5 1 calc R . P A -1
H13B H 0.5430 0.4563 1.0943 0.118 Uiso 0.5 1 calc R . P A -1
C14 C 0.4283(13) 0.4545(13) 1.0883(14) 0.069(3) Uani 0.5 1 d D U P A -1
H14 H 0.4361 0.5081 1.0851 0.082 Uiso 0.5 1 calc R . P A -1
C15 C 0.3827(9) 0.4411(7) 1.1826(10) 0.055(3) Uani 0.5 1 d . U P A -1
C16 C 0.3867(7) 0.4345(6) 0.9935(8) 0.082(3) Uani 0.5 1 d D U P A -1
C17 C 0.3324(10) 0.4940(10) 0.9786(11) 0.147(6) Uani 0.5 1 d D U P A -1
H17A H 0.3542 0.5327 0.9392 0.221 Uiso 0.5 1 calc GR . P A -1
H17B H 0.3175 0.5132 1.0428 0.221 Uiso 0.5 1 calc GR . P A -1
H17C H 0.2900 0.4747 0.9439 0.221 Uiso 0.5 1 calc GR . P A -1
C18 C 0.3401(9) 0.3688(8) 1.005(2) 0.077(7) Uani 0.5 1 d D U P A -1
H18A H 0.3307 0.3474 0.9404 0.115 Uiso 0.5 1 calc GR . P A -1
H18B H 0.2942 0.3826 1.0361 0.115 Uiso 0.5 1 calc GR . P A -1
H18C H 0.3650 0.3335 1.0471 0.115 Uiso 0.5 1 calc GR . P A -1

loop_
_atom_site_aniso_label
_atom_site_aniso_U_11
_atom_site_aniso_U_22
_atom_site_aniso_U_33
_atom_site_aniso_U_23
_atom_site_aniso_U_13
_atom_site_aniso_U_12
Zn1 0.0363(2) 0.0271(2) 0.03071(19) -0.00159(17) 0.00526(18) -0.00026(17)
O1 0.151(9) 0.077(6) 0.049(5) 0.008(4) -0.045(6) -0.049(7)
O2 0.133(9) 0.099(8) 0.061(5) -0.001(5) 0.022(6) -0.055(7)
O3 0.085(6) 0.089(6) 0.060(5) 0.007(4) 0.011(4) 0.037(5)
O4 0.057(4) 0.044(4) 0.020(3) 0.000(4) 0.002(3) -0.009(4)
N1 0.0326(18) 0.0371(18) 0.0372(15) -0.0025(14) -0.0005(14) 0.0019(14)
N2 0.0281(16) 0.0307(16) 0.0304(13) -0.0013(13) 0.0035(13) 0.0017(13)
N3 0.0260(16) 0.060(2) 0.0507(18) -0.0105(17) -0.0035(15) 0.0129(16)
C1 0.035(2) 0.059(3) 0.0360(18) -0.006(2) 0.0096(19) 0.0088(18)
C2 0.031(2) 0.052(3) 0.0353(18) -0.0115(18) -0.0003(17) 0.0064(18)
C3 0.042(2) 0.049(3) 0.0332(18) -0.0128(18) -0.0065(18) 0.0136(19)
C4 0.044(3) 0.105(4) 0.040(2) -0.026(2) -0.006(2) 0.032(3)
C5 0.039(2) 0.100(4) 0.046(2) -0.032(2) -0.001(2) 0.013(3)
C6 0.037(2) 0.060(3) 0.043(2) -0.0102(19) -0.0070(19) 0.005(2)
C7 0.072(4) 0.111(5) 0.050(2) -0.039(3) -0.020(3) 0.048(3)
C8 0.041(3) 0.106(4) 0.068(3) -0.043(3) -0.028(2) 0.035(3)
C9 0.138(9) 0.076(7) 0.052(6) 0.005(6) 0.001(7) -0.062(7)
C10 0.123(8) 0.091(7) 0.051(7) -0.005(6) -0.003(6) -0.063(7)
C11 0.178(13) 0.094(9) 0.054(6) -0.029(6) 0.024(8) -0.089(9)
C12 0.134(9) 0.115(8) 0.078(6) -0.013(6) 0.014(7) -0.066(7)
C13 0.118(8) 0.120(8) 0.055(5) -0.008(6) 0.017(6) -0.068(7)
C14 0.089(7) 0.089(7) 0.028(5) -0.006(5) 0.000(5) -0.050(6)
C15 0.067(7) 0.065(6) 0.034(5) -0.017(5) -0.003(5) -0.025(6)
C16 0.096(7) 0.102(7) 0.047(4) 0.002(6) -0.010(6) -0.044(6)
C17 0.148(14) 0.183(16) 0.110(11) -0.014(12) -0.050(11) 0.015(12)
C18 0.097(12) 0.105(13) 0.028(6) 0.012(11) -0.007(9) -0.052(11)

loop_
_atom_type_symbol
_atom_type_description
_atom_type_scat_dispersion_real
_atom_type_scat_dispersion_imag
_atom_type_scat_source
C C 0.0033 0.0016 'International Tables Vol C Tables 4.2.6.8 and 6.1.1.4'
H H 0.0000 0.0000 'International Tables Vol C Tables 4.2.6.8 and 6.1.1.4'
N N 0.0061 0.0033 'International Tables Vol C Tables 4.2.6.8 and 6.1.1.4'
O O 0.0106 0.0060 'International Tables Vol C Tables 4.2.6.8 and 6.1.1.4'
Zn Zn 0.2839 1.4301 'International Tables Vol C Tables 4.2.6.8 and 6.1.1.4'

loop_
_geom_angle_atom_site_label_1
_geom_angle_atom_site_label_2
_geom_angle_atom_site_label_3
_geom_angle
_geom_angle_site_symmetry_1
_geom_angle_site_symmetry_3
_geom_angle_publ_flag
O2 Zn1 O1 57.1(4) . . ?
N1 Zn1 O1 152.3(3) . . ?
N1 Zn1 O2 96.3(3) . . ?
N1 Zn1 N2 103.87(12) . 7_556 ?
N1 Zn1 N3 102.06(13) . 3_545 ?
N2 Zn1 O1 87.4(3) 7_556 . ?
N2 Zn1 O2 123.6(3) 7_556 . ?
N2 Zn1 N3 115.70(13) 7_556 3_545 ?
N3 Zn1 O1 95.4(2) 3_545 . ?
N3 Zn1 O2 110.3(3) 3_545 . ?
C9 O1 Zn1 85.4(10) . . ?
C9 O2 Zn1 97.8(12) . . ?
N2 N1 Zn1 121.6(2) . . ?
C3 N1 Zn1 129.8(2) . . ?
C3 N1 N2 108.0(3) . . ?
N1 N2 Zn1 124.4(2) . 7_556 ?
C1 N2 Zn1 124.6(2) . 7_556 ?
C1 N2 N1 109.3(3) . . ?
C4 N3 Zn1 122.9(3) . 4_554 ?
C4 N3 C8 115.9(3) . . ?
C8 N3 Zn1 120.8(3) . 4_554 ?
N2 C1 H1 125.8 . . ?
N2 C1 C2 108.4(3) . . ?
C2 C1 H1 125.8 . . ?
C1 C2 C6 127.9(3) . . ?
C3 C2 C1 104.8(3) . . ?
C3 C2 C6 127.2(3) . . ?
N1 C3 C2 109.4(3) . . ?
N1 C3 H3 125.3 . . ?
C2 C3 H3 125.3 . . ?
N3 C4 H4 117.5 . . ?
N3 C4 C5 125.0(4) . . ?
C5 C4 H4 117.5 . . ?
C4 C5 H5 120.4 . . ?
C6 C5 C4 119.2(4) . . ?
C6 C5 H5 120.4 . . ?
C5 C6 C2 121.2(4) . . ?
C7 C6 C2 122.7(4) . . ?
C7 C6 C5 116.0(4) . . ?
C6 C7 H7 119.8 . . ?
C8 C7 C6 120.4(4) . . ?
C8 C7 H7 119.8 . . ?
N3 C8 C7 123.4(4) . . ?
N3 C8 H8 118.3 . . ?
C7 C8 H8 118.3 . . ?
O1 C9 C10 127.4(13) . . ?
O2 C9 O1 119.7(17) . . ?
O2 C9 C10 112.9(14) . . ?
C11 C10 C9 104.4(14) . . ?
C12 C10 C9 128.8(19) . . ?
C12 C10 C11 101.6(19) . . ?
C12 C10 C16 103.1(15) . . ?
C16 C10 C9 107.9(17) . . ?
C16 C10 C11 110.2(18) . . ?
C10 C11 H11A 109.5 . . ?
C10 C11 H11B 109.5 . . ?
C10 C11 H11C 109.5 . . ?
H11A C11 H11B 109.5 . . ?
H11A C11 H11C 109.5 . . ?
H11B C11 H11C 109.5 . . ?
C10 C12 H12A 110.0 . . ?
C10 C12 H12B 110.0 . . ?
C10 C12 C13 108.6(17) . . ?
H12A C12 H12B 108.4 . . ?
C13 C12 H12A 110.0 . . ?
C13 C12 H12B 110.0 . . ?
C12 C13 H13A 111.2 . . ?
C12 C13 H13B 111.2 . . ?
H13A C13 H13B 109.1 . . ?
C14 C13 C12 102.9(13) . . ?
C14 C13 H13A 111.2 . . ?
C14 C13 H13B 111.2 . . ?
C13 C14 H14 105.8 . . ?
C15 C14 C13 118.8(15) . . ?
C15 C14 H14 105.8 . . ?
C16 C14 C13 107.5(11) . . ?
C16 C14 H14 105.8 . . ?
C16 C14 C15 112.1(18) . . ?
O3 C15 C14 122.3(12) . . ?
O4 C15 O3 123.1(12) . . ?
O4 C15 C14 114.2(13) . . ?
C10 C16 C14 104.0(9) . . ?
C17 C16 C10 116.4(13) . . ?
C17 C16 C14 105.7(11) . . ?
C18 C16 C10 114.7(17) . . ?
C18 C16 C14 113.1(17) . . ?
C18 C16 C17 102.9(15) . . ?
C16 C17 H17A 109.5 . . ?
C16 C17 H17B 109.5 . . ?
C16 C17 H17C 109.5 . . ?
H17A C17 H17B 109.5 . . ?
H17A C17 H17C 109.5 . . ?
H17B C17 H17C 109.5 . . ?
C16 C18 H18A 109.5 . . ?
C16 C18 H18B 109.5 . . ?
C16 C18 H18C 109.5 . . ?
H18A C18 H18B 109.5 . . ?
H18A C18 H18C 109.5 . . ?
H18B C18 H18C 109.5 . . ?

loop_
_geom_bond_atom_site_label_1
_geom_bond_atom_site_label_2
_geom_bond_distance
_geom_bond_site_symmetry_2
_geom_bond_publ_flag
Zn1 O1 2.348(10) . ?
Zn1 O2 2.095(11) . ?
Zn1 N1 1.998(3) . ?
Zn1 N2 2.007(3) 7_556 ?
Zn1 N3 2.023(3) 3_545 ?
O1 C9 1.242(12) . ?
O2 C9 1.226(12) . ?
O3 C15 1.263(16) . ?
O4 C15 1.253(15) . ?
N1 N2 1.361(4) . ?
N1 C3 1.335(5) . ?
N2 Zn1 2.007(3) 7_556 ?
N2 C1 1.333(4) . ?
N3 Zn1 2.023(3) 4_554 ?
N3 C4 1.273(5) . ?
N3 C8 1.366(5) . ?
C1 H1 0.9300 . ?
C1 C2 1.402(5) . ?
C2 C3 1.393(5) . ?
C2 C6 1.456(5) . ?
C3 H3 0.9300 . ?
C4 H4 0.9300 . ?
C4 C5 1.408(6) . ?
C5 H5 0.9300 . ?
C5 C6 1.389(5) . ?
C6 C7 1.374(6) . ?
C7 H7 0.9300 . ?
C7 C8 1.373(6) . ?
C8 H8 0.9300 . ?
C9 C10 1.58(3) . ?
C10 C11 1.58(3) . ?
C10 C12 1.484(18) . ?
C10 C16 1.492(16) . ?
C11 H11A 0.9600 . ?
C11 H11B 0.9600 . ?
C11 H11C 0.9600 . ?
C12 H12A 0.9700 . ?
C12 H12B 0.9700 . ?
C12 C13 1.528(12) . ?
C13 H13A 0.9700 . ?
C13 H13B 0.9700 . ?
C13 C14 1.520(18) . ?
C14 H14 0.9800 . ?
C14 C15 1.52(3) . ?
C14 C16 1.511(14) . ?
C16 C17 1.471(11) . ?
C16 C18 1.466(10) . ?
C17 H17A 0.9600 . ?
C17 H17B 0.9600 . ?
C17 H17C 0.9600 . ?
C18 H18A 0.9600 . ?
C18 H18B 0.9600 . ?
C18 H18C 0.9600 . ?

loop_
_geom_torsion_atom_site_label_1
_geom_torsion_atom_site_label_2
_geom_torsion_atom_site_label_3
_geom_torsion_atom_site_label_4
_geom_torsion
_geom_torsion_site_symmetry_1
_geom_torsion_site_symmetry_2
_geom_torsion_site_symmetry_3
_geom_torsion_site_symmetry_4
_geom_torsion_publ_flag
Zn1 O1 C9 O2 -2.6(17) . . . . ?
Zn1 O1 C9 C10 174.8(19) . . . . ?
Zn1 O2 C9 O1 3.0(19) . . . . ?
Zn1 O2 C9 C10 -174.8(14) . . . . ?
Zn1 N1 N2 Zn1 22.0(4) . . . 7_556 ?
Zn1 N1 N2 C1 -172.0(3) . . . . ?
Zn1 N1 C3 C2 171.9(3) . . . . ?
Zn1 N2 C1 C2 165.1(3) 7_556 . . . ?
Zn1 N3 C4 C5 173.0(4) 4_554 . . . ?
Zn1 N3 C8 C7 -173.7(5) 4_554 . . . ?
O1 C9 C10 C11 -93(2) . . . . ?
O1 C9 C10 C12 148(2) . . . . ?
O1 C9 C10 C16 24(3) . . . . ?
O2 C9 C10 C11 84.1(19) . . . . ?
O2 C9 C10 C12 -34(3) . . . . ?
O2 C9 C10 C16 -158.7(16) . . . . ?
N1 N2 C1 C2 -0.9(4) . . . . ?
N2 N1 C3 C2 0.6(5) . . . . ?
N2 C1 C2 C3 1.2(5) . . . . ?
N2 C1 C2 C6 178.7(4) . . . . ?
N3 C4 C5 C6 -1.5(9) . . . . ?
C1 C2 C3 N1 -1.1(5) . . . . ?
C1 C2 C6 C5 -16.5(7) . . . . ?
C1 C2 C6 C7 161.1(5) . . . . ?
C2 C6 C7 C8 178.6(5) . . . . ?
C3 N1 N2 Zn1 -165.8(3) . . . 7_556 ?
C3 N1 N2 C1 0.2(4) . . . . ?
C3 C2 C6 C5 160.5(5) . . . . ?
C3 C2 C6 C7 -21.9(8) . . . . ?
C4 N3 C8 C7 -0.6(9) . . . . ?
C4 C5 C6 C2 -179.0(4) . . . . ?
C4 C5 C6 C7 3.2(7) . . . . ?
C5 C6 C7 C8 -3.7(8) . . . . ?
C6 C2 C3 N1 -178.6(4) . . . . ?
C6 C7 C8 N3 2.6(10) . . . . ?
C8 N3 C4 C5 0.1(8) . . . . ?
C9 C10 C12 C13 -158.5(17) . . . . ?
C9 C10 C16 C14 176.1(16) . . . . ?
C9 C10 C16 C17 -68(2) . . . . ?
C9 C10 C16 C18 52(2) . . . . ?
C10 C12 C13 C14 14(3) . . . . ?
C11 C10 C12 C13 82.1(14) . . . . ?
C11 C10 C16 C14 -70(2) . . . . ?
C11 C10 C16 C17 45(2) . . . . ?
C11 C10 C16 C18 165.5(17) . . . . ?
C12 C10 C16 C14 37.4(16) . . . . ?
C12 C10 C16 C17 153.2(15) . . . . ?
C12 C10 C16 C18 -87(2) . . . . ?
C12 C13 C14 C15 138.7(14) . . . . ?
C12 C13 C14 C16 10(2) . . . . ?
C13 C14 C15 O3 155.4(15) . . . . ?
C13 C14 C15 O4 -18(2) . . . . ?
C13 C14 C16 C10 -29.9(17) . . . . ?
C13 C14 C16 C17 -153.0(17) . . . . ?
C13 C14 C16 C18 95(2) . . . . ?
C15 C14 C16 C10 -162.3(14) . . . . ?
C15 C14 C16 C17 74.6(18) . . . . ?
C15 C14 C16 C18 -37.2(18) . . . . ?
C16 C10 C12 C13 -32(2) . . . . ?
C16 C14 C15 O3 -78.1(18) . . . . ?
C16 C14 C15 O4 108.7(14) . . . . ?

loop_
_twin_individual_id
_twin_individual_mass_fraction_refined
1 0.822(17)
2 0.178(17)

loop_
_smtbx_masks_void_nr
_smtbx_masks_void_average_x
_smtbx_masks_void_average_y
_smtbx_masks_void_average_z
_smtbx_masks_void_volume
_smtbx_masks_void_count_electrons
_smtbx_masks_void_content
1 0.360 0.373 -0.943 2102.9 306.6 '8 H2O,8 EtOH'
